data_7046627
loop_
_publ_author_name
'Keweloh, Lukas'
'Aders, Niklas'
'Hepp, Alexander'
'Pleschka, Damian'
'W\"urthwein, Ernst-Ulrich'
'Uhl, Werner'

_publ_section_title
;
 A P-H functionalized Al/P-based frustrated Lewis pair -
 hydrophosphination of nitriles, ring opening with cyclopropenones and
 evidence of P[double bond, length as m-dash]C double bond formation.
;
_journal_issue 25
_journal_name_full 'Dalton transactions (Cambridge, England : 2003)'
_journal_page_first 8402
_journal_page_last 8417
_journal_paper_doi 10.1039/c8dt01836g
_journal_volume 47
_journal_year 2018
_chemical_formula_sum 'C32 H77 Al N P Si6'
_chemical_formula_weight 702.43
_chemical_melting_point 407
_space_group_crystal_system monoclinic
_space_group_IT_number 14
_space_group_name_Hall '-P 2yn'
_space_group_name_H-M_alt 'P 1 21/n 1'
_symmetry_space_group_name_Hall '-P 2yn'
_symmetry_space_group_name_H-M 'P 1 21/n 1'
_atom_sites_solution_hydrogens mixed
_audit_creation_method SHELXL-2014/7
_audit_update_record
;
2018-05-02 deposited with the CCDC.
2018-06-06 downloaded from the CCDC.
;
_cell_angle_alpha 90
_cell_angle_beta 102.3850(10)
_cell_angle_gamma 90
_cell_formula_units_Z 4
_cell_length_a 12.3878(2)
_cell_length_b 17.6276(3)
_cell_length_c 21.3164(4)
_cell_measurement_reflns_used 9930
_cell_measurement_temperature 100(2)
_cell_measurement_theta_max 29.99
_cell_measurement_theta_min 3.05
_cell_volume 4546.48(14)
_computing_cell_refinement 'Bruker SAINT'
_computing_data_collection 'Bruker APEX2'
_computing_data_reduction 'Bruker SAINT'
_computing_molecular_graphics 'Bruker SHELXTL'
_computing_publication_material 'Bruker SHELXTL'
_computing_structure_refinement 'SHELXL-2014 (Sheldrick 2014)'
_computing_structure_solution 'SHELXS-97 (Sheldrick 2008)'
_diffrn_ambient_temperature 100(2)
_diffrn_measured_fraction_theta_full 0.997
_diffrn_measured_fraction_theta_max 0.998
_diffrn_measurement_device_type 'CCD area detector'
_diffrn_measurement_method 'omega scans'
_diffrn_radiation_type MoK\a
_diffrn_radiation_wavelength 0.71073
_diffrn_reflns_av_R_equivalents 0.0750
_diffrn_reflns_av_unetI/netI 0.0459
_diffrn_reflns_Laue_measured_fraction_full 0.997
_diffrn_reflns_Laue_measured_fraction_max 0.998
_diffrn_reflns_limit_h_max 17
_diffrn_reflns_limit_h_min -17
_diffrn_reflns_limit_k_max 24
_diffrn_reflns_limit_k_min -24
_diffrn_reflns_limit_l_max 30
_diffrn_reflns_limit_l_min -30
_diffrn_reflns_number 79368
_diffrn_reflns_point_group_measured_fraction_full 0.997
_diffrn_reflns_point_group_measured_fraction_max 0.998
_diffrn_reflns_theta_full 25.242
_diffrn_reflns_theta_max 30.049
_diffrn_reflns_theta_min 3.266
_diffrn_source microsource
_exptl_absorpt_coefficient_mu 0.258
_exptl_absorpt_correction_T_max 0.7460
_exptl_absorpt_correction_T_min 0.6943
_exptl_absorpt_correction_type empirical
_exptl_absorpt_process_details SADABS
_exptl_crystal_colour colourless
_exptl_crystal_density_diffrn 1.026
_exptl_crystal_description block
_exptl_crystal_F_000 1552
_exptl_crystal_size_max 0.200
_exptl_crystal_size_mid 0.130
_exptl_crystal_size_min 0.130
_refine_diff_density_max 0.422
_refine_diff_density_min -0.289
_refine_diff_density_rms 0.057
_refine_ls_extinction_method none
_refine_ls_goodness_of_fit_ref 1.024
_refine_ls_hydrogen_treatment mixed
_refine_ls_matrix_type full
_refine_ls_number_parameters 398
_refine_ls_number_reflns 13286
_refine_ls_number_restraints 0
_refine_ls_restrained_S_all 1.024
_refine_ls_R_factor_all 0.0437
_refine_ls_R_factor_gt 0.0323
_refine_ls_shift/su_max 0.002
_refine_ls_shift/su_mean 0.000
_refine_ls_structure_factor_coef Fsqd
_refine_ls_weighting_details 'w=1/[\s^2^(Fo^2^)+(0.0509P)^2^] where P=(Fo^2^+2Fc^2^)/3'
_refine_ls_weighting_scheme calc
_refine_ls_wR_factor_gt 0.0896
_refine_ls_wR_factor_ref 0.0946
_reflns_Friedel_coverage 0.000
_reflns_number_gt 10513
_reflns_number_total 13286
_reflns_threshold_expression 'I > 2\s(I)'
_cod_data_source_file c8dt01836g2.cif
_cod_data_source_block sad_a_CCDC1
_cod_depositor_comments 'Adding full bibliography for 7046625--7046631.cif.'
_cod_database_code 7046627
_shelx_shelxl_version_number 2014/7
_shelx_space_group_comment
;
The symmetry employed for this shelxl refinement is uniquely defined
by the following loop, which should always be used as a source of
symmetry information in preference to the above space-group names.
They are only intended as comments.
;
_shelx_estimated_absorpt_t_min 0.950
_shelx_estimated_absorpt_t_max 0.967

loop_
_space_group_symop_operation_xyz
'x, y, z'
'-x+1/2, y+1/2, -z+1/2'
'-x, -y, -z'
'x-1/2, -y-1/2, z-1/2'

loop_
_atom_site_label
_atom_site_type_symbol
_atom_site_fract_x
_atom_site_fract_y
_atom_site_fract_z
_atom_site_U_iso_or_equiv
_atom_site_adp_type
_atom_site_occupancy
_atom_site_site_symmetry_order
_atom_site_calc_flag
_atom_site_refinement_flags_posn
_atom_site_refinement_flags_adp
Al1 Al 0.67002(3) 0.75354(2) 0.38965(2) 0.01038(7) Uani 1 1 d . .
C10 C 0.70445(9) 0.86530(6) 0.39047(5) 0.0120(2) Uani 1 1 d . .
H10 H 0.7522 0.8699 0.3583 0.014 Uiso 1 1 calc R U
Si11 Si 0.58886(3) 0.93363(2) 0.35976(2) 0.01374(7) Uani 1 1 d . .
C111 C 0.48003(11) 0.90193(8) 0.28970(7) 0.0326(3) Uani 1 1 d . .
H11A H 0.4461 0.8549 0.3007 0.039 Uiso 1 1 calc R U
H11B H 0.5136 0.8929 0.2527 0.039 Uiso 1 1 calc R U
H11C H 0.4233 0.9414 0.2789 0.039 Uiso 1 1 calc R U
C112 C 0.51323(11) 0.95821(8) 0.42441(7) 0.0253(3) Uani 1 1 d . .
H11D H 0.4566 0.9964 0.4083 0.030 Uiso 1 1 calc R U
H11E H 0.5656 0.9785 0.4617 0.030 Uiso 1 1 calc R U
H11F H 0.4780 0.9125 0.4370 0.030 Uiso 1 1 calc R U
C113 C 0.63945(11) 1.02375(7) 0.32938(7) 0.0244(3) Uani 1 1 d . .
H11G H 0.6744 1.0123 0.2934 0.029 Uiso 1 1 calc R U
H11H H 0.6935 1.0479 0.3640 0.029 Uiso 1 1 calc R U
H11I H 0.5769 1.0582 0.3149 0.029 Uiso 1 1 calc R U
Si12 Si 0.79665(3) 0.89909(2) 0.46677(2) 0.01642(7) Uani 1 1 d . .
C121 C 0.74514(12) 0.86761(8) 0.53913(6) 0.0245(3) Uani 1 1 d . .
H12A H 0.6722 0.8899 0.5379 0.029 Uiso 1 1 calc R U
H12B H 0.7968 0.8844 0.5781 0.029 Uiso 1 1 calc R U
H12C H 0.7395 0.8122 0.5392 0.029 Uiso 1 1 calc R U
C122 C 0.81247(12) 1.00488(7) 0.47629(7) 0.0292(3) Uani 1 1 d . .
H12D H 0.7397 1.0280 0.4737 0.035 Uiso 1 1 calc R U
H12E H 0.8456 1.0253 0.4420 0.035 Uiso 1 1 calc R U
H12F H 0.8603 1.0165 0.5181 0.035 Uiso 1 1 calc R U
C123 C 0.94242(10) 0.86484(8) 0.47538(7) 0.0255(3) Uani 1 1 d . .
H12G H 0.9862 0.8802 0.5174 0.031 Uiso 1 1 calc R U
H12H H 0.9744 0.8870 0.4413 0.031 Uiso 1 1 calc R U
H12I H 0.9428 0.8094 0.4719 0.031 Uiso 1 1 calc R U
C20 C 0.78381(9) 0.68603(6) 0.44447(5) 0.0133(2) Uani 1 1 d . .
H20 H 0.8272 0.7239 0.4746 0.016 Uiso 1 1 calc R U
Si21 Si 0.74850(3) 0.61497(2) 0.50255(2) 0.01622(7) Uani 1 1 d . .
C211 C 0.63685(12) 0.54554(8) 0.46746(7) 0.0299(3) Uani 1 1 d . .
H21A H 0.6288 0.5082 0.5002 0.036 Uiso 1 1 calc R U
H21B H 0.6566 0.5196 0.4309 0.036 Uiso 1 1 calc R U
H21C H 0.5669 0.5727 0.4530 0.036 Uiso 1 1 calc R U
C212 C 0.70181(10) 0.66179(7) 0.57121(6) 0.0219(3) Uani 1 1 d . .
H21D H 0.7616 0.6936 0.5952 0.026 Uiso 1 1 calc R U
H21E H 0.6826 0.6229 0.5998 0.026 Uiso 1 1 calc R U
H21F H 0.6369 0.6934 0.5545 0.026 Uiso 1 1 calc R U
C213 C 0.86982(11) 0.55619(8) 0.54321(6) 0.0261(3) Uani 1 1 d . .
H21G H 0.9285 0.5896 0.5661 0.031 Uiso 1 1 calc R U
H21H H 0.8974 0.5268 0.5109 0.031 Uiso 1 1 calc R U
H21I H 0.8468 0.5216 0.5739 0.031 Uiso 1 1 calc R U
Si22 Si 0.89145(3) 0.65186(2) 0.40072(2) 0.01801(8) Uani 1 1 d . .
C221 C 0.90735(11) 0.71659(9) 0.33313(7) 0.0323(3) Uani 1 1 d . .
H22A H 0.8392 0.7161 0.2998 0.039 Uiso 1 1 calc R U
H22B H 0.9691 0.6991 0.3148 0.039 Uiso 1 1 calc R U
H22C H 0.9221 0.7683 0.3495 0.039 Uiso 1 1 calc R U
C222 C 0.86311(11) 0.55459(8) 0.36582(7) 0.0287(3) Uani 1 1 d . .
H22D H 0.8627 0.5181 0.4004 0.034 Uiso 1 1 calc R U
H22E H 0.9208 0.5406 0.3429 0.034 Uiso 1 1 calc R U
H22F H 0.7910 0.5541 0.3359 0.034 Uiso 1 1 calc R U
C223 C 1.03292(10) 0.65113(8) 0.45518(7) 0.0241(3) Uani 1 1 d . .
H22G H 1.0512 0.7023 0.4722 0.029 Uiso 1 1 calc R U
H22H H 1.0876 0.6349 0.4309 0.029 Uiso 1 1 calc R U
H22I H 1.0335 0.6159 0.4908 0.029 Uiso 1 1 calc R U
C1 C 0.60271(9) 0.71447(6) 0.30132(5) 0.0127(2) Uani 1 1 d . .
C2 C 0.62355(9) 0.75804(6) 0.25355(5) 0.0135(2) Uani 1 1 d . .
H2 H 0.6568 0.8052 0.2682 0.016 Uiso 1 1 calc R U
C3 C 0.60537(10) 0.74820(7) 0.18086(5) 0.0158(2) Uani 1 1 d . .
C31 C 0.64412(11) 0.66973(7) 0.16356(6) 0.0216(3) Uani 1 1 d . .
H31A H 0.7221 0.6628 0.1843 0.026 Uiso 1 1 calc R U
H31B H 0.6353 0.6659 0.1169 0.026 Uiso 1 1 calc R U
H31C H 0.5997 0.6304 0.1785 0.026 Uiso 1 1 calc R U
C32 C 0.48354(10) 0.76050(7) 0.14885(6) 0.0206(3) Uani 1 1 d . .
H32A H 0.4380 0.7231 0.1653 0.025 Uiso 1 1 calc R U
H32B H 0.4736 0.7545 0.1023 0.025 Uiso 1 1 calc R U
H32C H 0.4611 0.8118 0.1585 0.025 Uiso 1 1 calc R U
C33 C 0.67394(11) 0.80870(8) 0.15531(6) 0.0259(3) Uani 1 1 d . .
H33A H 0.6500 0.8592 0.1658 0.031 Uiso 1 1 calc R U
H33B H 0.6633 0.8037 0.1086 0.031 Uiso 1 1 calc R U
H33C H 0.7523 0.8018 0.1752 0.031 Uiso 1 1 calc R U
P1 P 0.56117(3) 0.61559(2) 0.30025(2) 0.01624(7) Uani 1 1 d . .
H1 H 0.5150(11) 0.6174(8) 0.3523(7) 0.021(4) Uiso 1 1 d . .
C30 C 0.42980(9) 0.58769(7) 0.24251(5) 0.0154(2) Uani 1 1 d . .
H30 H 0.4320 0.6128 0.2007 0.018 Uiso 1 1 calc R U
Si31 Si 0.29985(3) 0.62148(2) 0.26573(2) 0.01850(8) Uani 1 1 d . .
C311 C 0.30934(11) 0.72404(8) 0.28839(7) 0.0269(3) Uani 1 1 d . .
H31D H 0.3176 0.7545 0.2513 0.032 Uiso 1 1 calc R U
H31E H 0.3734 0.7320 0.3237 0.032 Uiso 1 1 calc R U
H31F H 0.2419 0.7394 0.3021 0.032 Uiso 1 1 calc R U
C312 C 0.17631(11) 0.61409(9) 0.19820(7) 0.0291(3) Uani 1 1 d . .
H31G H 0.1101 0.6291 0.2133 0.035 Uiso 1 1 calc R U
H31H H 0.1683 0.5616 0.1827 0.035 Uiso 1 1 calc R U
H31I H 0.1858 0.6477 0.1631 0.035 Uiso 1 1 calc R U
C313 C 0.27211(13) 0.56469(9) 0.33498(7) 0.0337(3) Uani 1 1 d . .
H31J H 0.2120 0.5884 0.3513 0.040 Uiso 1 1 calc R U
H31K H 0.3390 0.5631 0.3692 0.040 Uiso 1 1 calc R U
H31L H 0.2508 0.5130 0.3206 0.040 Uiso 1 1 calc R U
Si32 Si 0.44667(3) 0.48216(2) 0.22979(2) 0.02016(8) Uani 1 1 d . .
C321 C 0.32134(13) 0.44018(9) 0.17667(8) 0.0407(4) Uani 1 1 d . .
H32D H 0.3001 0.4708 0.1376 0.049 Uiso 1 1 calc R U
H32E H 0.2605 0.4394 0.1994 0.049 Uiso 1 1 calc R U
H32F H 0.3376 0.3883 0.1651 0.049 Uiso 1 1 calc R U
C322 C 0.47786(15) 0.42891(8) 0.30741(8) 0.0392(4) Uani 1 1 d . .
H32G H 0.4865 0.3749 0.2989 0.047 Uiso 1 1 calc R U
H32H H 0.4170 0.4356 0.3296 0.047 Uiso 1 1 calc R U
H32I H 0.5464 0.4483 0.3344 0.047 Uiso 1 1 calc R U
C323 C 0.56402(13) 0.46595(8) 0.18969(9) 0.0386(4) Uani 1 1 d . .
H32J H 0.5723 0.4114 0.1830 0.046 Uiso 1 1 calc R U
H32K H 0.6322 0.4858 0.2168 0.046 Uiso 1 1 calc R U
H32L H 0.5495 0.4920 0.1481 0.046 Uiso 1 1 calc R U
C4 C 0.53638(9) 0.75199(6) 0.43712(5) 0.0142(2) Uani 1 1 d . .
N1 N 0.46753(8) 0.75348(5) 0.46545(5) 0.01482(19) Uani 1 1 d . .
C5 C 0.38112(10) 0.75448(7) 0.50350(6) 0.0177(2) Uani 1 1 d . .
C51 C 0.42705(12) 0.79885(9) 0.56468(7) 0.0290(3) Uani 1 1 d . .
H51A H 0.4935 0.7735 0.5888 0.035 Uiso 1 1 calc R U
H51B H 0.3713 0.8012 0.5911 0.035 Uiso 1 1 calc R U
H51C H 0.4459 0.8504 0.5535 0.035 Uiso 1 1 calc R U
C52 C 0.35827(11) 0.67186(8) 0.51749(7) 0.0255(3) Uani 1 1 d . .
H52A H 0.3333 0.6445 0.4769 0.031 Uiso 1 1 calc R U
H52B H 0.3007 0.6696 0.5426 0.031 Uiso 1 1 calc R U
H52C H 0.4261 0.6484 0.5419 0.031 Uiso 1 1 calc R U
C53 C 0.28012(11) 0.79340(8) 0.46285(7) 0.0274(3) Uani 1 1 d . .
H53A H 0.3000 0.8449 0.4521 0.033 Uiso 1 1 calc R U
H53B H 0.2213 0.7960 0.4871 0.033 Uiso 1 1 calc R U
H53C H 0.2541 0.7644 0.4233 0.033 Uiso 1 1 calc R U

loop_
_atom_site_aniso_label
_atom_site_aniso_U_11
_atom_site_aniso_U_22
_atom_site_aniso_U_33
_atom_site_aniso_U_23
_atom_site_aniso_U_13
_atom_site_aniso_U_12
Al1 0.01101(15) 0.00906(16) 0.01128(15) -0.00047(12) 0.00283(12) -0.00107(12)
C10 0.0132(5) 0.0098(5) 0.0131(5) -0.0009(4) 0.0030(4) -0.0018(4)
Si11 0.01482(15) 0.01024(15) 0.01658(15) -0.00113(12) 0.00427(12) 0.00049(12)
C111 0.0236(7) 0.0238(7) 0.0432(9) -0.0110(6) -0.0089(6) 0.0089(6)
C112 0.0305(7) 0.0192(6) 0.0307(7) 0.0037(5) 0.0164(6) 0.0075(5)
C113 0.0228(6) 0.0203(6) 0.0301(7) 0.0102(5) 0.0059(5) 0.0014(5)
Si12 0.02058(17) 0.01183(15) 0.01489(15) -0.00033(12) -0.00058(12) -0.00495(13)
C121 0.0353(7) 0.0215(6) 0.0156(6) -0.0012(5) 0.0032(5) -0.0015(6)
C122 0.0384(8) 0.0158(6) 0.0280(7) -0.0033(5) -0.0048(6) -0.0092(6)
C123 0.0194(6) 0.0240(7) 0.0292(7) 0.0049(6) -0.0035(5) -0.0071(5)
C20 0.0129(5) 0.0115(5) 0.0154(5) 0.0001(4) 0.0025(4) -0.0002(4)
Si21 0.01872(16) 0.01237(16) 0.01665(16) 0.00391(12) 0.00177(12) -0.00077(12)
C211 0.0372(8) 0.0223(7) 0.0265(7) 0.0075(6) -0.0014(6) -0.0127(6)
C212 0.0227(6) 0.0242(7) 0.0196(6) 0.0073(5) 0.0062(5) 0.0007(5)
C213 0.0330(7) 0.0201(6) 0.0242(7) 0.0067(5) 0.0037(6) 0.0072(6)
Si22 0.01376(15) 0.02086(18) 0.01958(17) -0.00031(14) 0.00396(12) 0.00373(13)
C221 0.0226(7) 0.0480(9) 0.0300(7) 0.0119(7) 0.0138(6) 0.0097(6)
C222 0.0228(7) 0.0313(8) 0.0304(7) -0.0123(6) 0.0020(5) 0.0070(6)
C223 0.0161(6) 0.0244(7) 0.0307(7) -0.0016(6) 0.0028(5) 0.0039(5)
C1 0.0122(5) 0.0113(5) 0.0144(5) -0.0028(4) 0.0022(4) 0.0002(4)
C2 0.0132(5) 0.0132(5) 0.0140(5) -0.0025(4) 0.0025(4) -0.0001(4)
C3 0.0178(5) 0.0173(6) 0.0126(5) -0.0006(4) 0.0042(4) -0.0005(5)
C31 0.0245(6) 0.0240(6) 0.0173(6) -0.0054(5) 0.0068(5) 0.0018(5)
C32 0.0221(6) 0.0234(6) 0.0146(5) 0.0007(5) 0.0001(5) 0.0016(5)
C33 0.0323(7) 0.0287(7) 0.0187(6) 0.0015(5) 0.0102(5) -0.0071(6)
P1 0.01765(15) 0.01205(14) 0.01732(15) -0.00150(11) -0.00004(11) -0.00324(11)
C30 0.0160(5) 0.0163(5) 0.0141(5) -0.0031(4) 0.0039(4) -0.0055(4)
Si31 0.01657(16) 0.02323(18) 0.01661(16) -0.00296(13) 0.00557(13) -0.00405(13)
C311 0.0230(6) 0.0286(7) 0.0285(7) -0.0094(6) 0.0044(5) 0.0018(6)
C312 0.0197(6) 0.0371(8) 0.0292(7) -0.0062(6) 0.0023(5) -0.0061(6)
C313 0.0373(8) 0.0405(9) 0.0285(7) 0.0041(7) 0.0188(6) -0.0014(7)
Si32 0.02395(18) 0.01605(17) 0.02236(18) -0.00652(14) 0.00916(14) -0.00804(14)
C321 0.0387(9) 0.0282(8) 0.0524(10) -0.0159(7) 0.0032(7) -0.0134(7)
C322 0.0640(11) 0.0207(7) 0.0352(8) 0.0024(6) 0.0158(8) -0.0012(7)
C323 0.0441(9) 0.0234(7) 0.0575(10) -0.0161(7) 0.0314(8) -0.0079(7)
C4 0.0156(5) 0.0114(5) 0.0151(5) -0.0001(4) 0.0020(4) -0.0017(4)
N1 0.0149(5) 0.0133(5) 0.0166(5) 0.0004(4) 0.0043(4) -0.0003(4)
C5 0.0172(6) 0.0190(6) 0.0200(6) -0.0017(5) 0.0109(5) -0.0013(5)
C51 0.0287(7) 0.0348(8) 0.0269(7) -0.0122(6) 0.0136(6) -0.0035(6)
C52 0.0271(7) 0.0235(7) 0.0306(7) 0.0029(6) 0.0164(6) -0.0036(6)
C53 0.0202(6) 0.0320(8) 0.0326(7) 0.0030(6) 0.0113(5) 0.0051(6)

loop_
_atom_type_symbol
_atom_type_description
_atom_type_scat_dispersion_real
_atom_type_scat_dispersion_imag
_atom_type_scat_source
C C 0.0033 0.0016 'International Tables Vol C Tables 4.2.6.8 and 6.1.1.4'
H H 0.0000 0.0000 'International Tables Vol C Tables 4.2.6.8 and 6.1.1.4'
N N 0.0061 0.0033 'International Tables Vol C Tables 4.2.6.8 and 6.1.1.4'
Al Al 0.0645 0.0514 'International Tables Vol C Tables 4.2.6.8 and 6.1.1.4'
P P 0.1023 0.0942 'International Tables Vol C Tables 4.2.6.8 and 6.1.1.4'
Si Si 0.0817 0.0704 'International Tables Vol C Tables 4.2.6.8 and 6.1.1.4'

loop_
_geom_angle_atom_site_label_1
_geom_angle_atom_site_label_2
_geom_angle_atom_site_label_3
_geom_angle
C1 Al1 C10 112.80(5)
C1 Al1 C20 116.03(5)
C10 Al1 C20 116.86(5)
C1 Al1 C4 103.50(5)
C10 Al1 C4 101.19(5)
C20 Al1 C4 103.69(5)
Si12 C10 Si11 112.09(6)
Si12 C10 Al1 114.01(6)
Si11 C10 Al1 118.68(6)
Si12 C10 H10 103.2
Si11 C10 H10 103.2
Al1 C10 H10 103.2
C111 Si11 C113 102.40(7)
C111 Si11 C112 105.53(7)
C113 Si11 C112 108.35(6)
C111 Si11 C10 116.86(6)
C113 Si11 C10 112.20(5)
C112 Si11 C10 110.83(6)
Si11 C111 H11A 109.5
Si11 C111 H11B 109.5
H11A C111 H11B 109.5
Si11 C111 H11C 109.5
H11A C111 H11C 109.5
H11B C111 H11C 109.5
Si11 C112 H11D 109.5
Si11 C112 H11E 109.5
H11D C112 H11E 109.5
Si11 C112 H11F 109.5
H11D C112 H11F 109.5
H11E C112 H11F 109.5
Si11 C113 H11G 109.5
Si11 C113 H11H 109.5
H11G C113 H11H 109.5
Si11 C113 H11I 109.5
H11G C113 H11I 109.5
H11H C113 H11I 109.5
C10 Si12 C121 111.63(6)
C10 Si12 C123 112.19(6)
C121 Si12 C123 108.34(6)
C10 Si12 C122 116.03(6)
C121 Si12 C122 104.51(6)
C123 Si12 C122 103.46(6)
Si12 C121 H12A 109.5
Si12 C121 H12B 109.5
H12A C121 H12B 109.5
Si12 C121 H12C 109.5
H12A C121 H12C 109.5
H12B C121 H12C 109.5
Si12 C122 H12D 109.5
Si12 C122 H12E 109.5
H12D C122 H12E 109.5
Si12 C122 H12F 109.5
H12D C122 H12F 109.5
H12E C122 H12F 109.5
Si12 C123 H12G 109.5
Si12 C123 H12H 109.5
H12G C123 H12H 109.5
Si12 C123 H12I 109.5
H12G C123 H12I 109.5
H12H C123 H12I 109.5
Si21 C20 Si22 113.78(6)
Si21 C20 Al1 122.91(6)
Si22 C20 Al1 112.53(6)
Si21 C20 H20 101.0
Si22 C20 H20 101.0
Al1 C20 H20 101.0
C212 Si21 C213 103.47(6)
C212 Si21 C20 112.04(5)
C213 Si21 C20 113.33(6)
C212 Si21 C211 105.87(7)
C213 Si21 C211 105.81(7)
C20 Si21 C211 115.33(6)
Si21 C211 H21A 109.5
Si21 C211 H21B 109.5
H21A C211 H21B 109.5
Si21 C211 H21C 109.5
H21A C211 H21C 109.5
H21B C211 H21C 109.5
Si21 C212 H21D 109.5
Si21 C212 H21E 109.5
H21D C212 H21E 109.5
Si21 C212 H21F 109.5
H21D C212 H21F 109.5
H21E C212 H21F 109.5
Si21 C213 H21G 109.5
Si21 C213 H21H 109.5
H21G C213 H21H 109.5
Si21 C213 H21I 109.5
H21G C213 H21I 109.5
H21H C213 H21I 109.5
C222 Si22 C221 107.02(7)
C222 Si22 C20 113.42(6)
C221 Si22 C20 112.77(6)
C222 Si22 C223 108.01(6)
C221 Si22 C223 103.88(6)
C20 Si22 C223 111.17(6)
Si22 C221 H22A 109.5
Si22 C221 H22B 109.5
H22A C221 H22B 109.5
Si22 C221 H22C 109.5
H22A C221 H22C 109.5
H22B C221 H22C 109.5
Si22 C222 H22D 109.5
Si22 C222 H22E 109.5
H22D C222 H22E 109.5
Si22 C222 H22F 109.5
H22D C222 H22F 109.5
H22E C222 H22F 109.5
Si22 C223 H22G 109.5
Si22 C223 H22H 109.5
H22G C223 H22H 109.5
Si22 C223 H22I 109.5
H22G C223 H22I 109.5
H22H C223 H22I 109.5
C2 C1 P1 129.72(9)
C2 C1 Al1 113.91(8)
P1 C1 Al1 113.58(6)
C1 C2 C3 133.89(10)
C1 C2 H2 113.1
C3 C2 H2 113.1
C2 C3 C32 110.65(9)
C2 C3 C33 107.98(10)
C32 C3 C33 108.11(10)
C2 C3 C31 111.13(9)
C32 C3 C31 110.45(10)
C33 C3 C31 108.40(10)
C3 C31 H31A 109.5
C3 C31 H31B 109.5
H31A C31 H31B 109.5
C3 C31 H31C 109.5
H31A C31 H31C 109.5
H31B C31 H31C 109.5
C3 C32 H32A 109.5
C3 C32 H32B 109.5
H32A C32 H32B 109.5
C3 C32 H32C 109.5
H32A C32 H32C 109.5
H32B C32 H32C 109.5
C3 C33 H33A 109.5
C3 C33 H33B 109.5
H33A C33 H33B 109.5
C3 C33 H33C 109.5
H33A C33 H33C 109.5
H33B C33 H33C 109.5
C1 P1 C30 117.50(5)
C1 P1 H1 97.8(6)
C30 P1 H1 94.8(6)
Si31 C30 P1 114.46(6)
Si31 C30 Si32 118.36(6)
P1 C30 Si32 104.08(6)
Si31 C30 H30 106.4
P1 C30 H30 106.4
Si32 C30 H30 106.4
C312 Si31 C311 105.22(7)
C312 Si31 C313 108.14(7)
C311 Si31 C313 108.97(7)
C312 Si31 C30 112.43(6)
C311 Si31 C30 111.39(6)
C313 Si31 C30 110.49(6)
Si31 C311 H31D 109.5
Si31 C311 H31E 109.5
H31D C311 H31E 109.5
Si31 C311 H31F 109.5
H31D C311 H31F 109.5
H31E C311 H31F 109.5
Si31 C312 H31G 109.5
Si31 C312 H31H 109.5
H31G C312 H31H 109.5
Si31 C312 H31I 109.5
H31G C312 H31I 109.5
H31H C312 H31I 109.5
Si31 C313 H31J 109.5
Si31 C313 H31K 109.5
H31J C313 H31K 109.5
Si31 C313 H31L 109.5
H31J C313 H31L 109.5
H31K C313 H31L 109.5
C323 Si32 C321 106.90(8)
C323 Si32 C322 107.23(8)
C321 Si32 C322 108.96(8)
C323 Si32 C30 109.70(6)
C321 Si32 C30 111.87(6)
C322 Si32 C30 111.95(6)
Si32 C321 H32D 109.5
Si32 C321 H32E 109.5
H32D C321 H32E 109.5
Si32 C321 H32F 109.5
H32D C321 H32F 109.5
H32E C321 H32F 109.5
Si32 C322 H32G 109.5
Si32 C322 H32H 109.5
H32G C322 H32H 109.5
Si32 C322 H32I 109.5
H32G C322 H32I 109.5
H32H C322 H32I 109.5
Si32 C323 H32J 109.5
Si32 C323 H32K 109.5
H32J C323 H32K 109.5
Si32 C323 H32L 109.5
H32J C323 H32L 109.5
H32K C323 H32L 109.5
N1 C4 Al1 176.23(10)
C4 N1 C5 178.39(12)
N1 C5 C51 107.16(10)
N1 C5 C53 107.27(10)
C51 C5 C53 111.49(11)
N1 C5 C52 106.44(9)
C51 C5 C52 111.96(11)
C53 C5 C52 112.14(11)
C5 C51 H51A 109.5
C5 C51 H51B 109.5
H51A C51 H51B 109.5
C5 C51 H51C 109.5
H51A C51 H51C 109.5
H51B C51 H51C 109.5
C5 C52 H52A 109.5
C5 C52 H52B 109.5
H52A C52 H52B 109.5
C5 C52 H52C 109.5
H52A C52 H52C 109.5
H52B C52 H52C 109.5
C5 C53 H53A 109.5
C5 C53 H53B 109.5
H53A C53 H53B 109.5
C5 C53 H53C 109.5
H53A C53 H53C 109.5
H53B C53 H53C 109.5

loop_
_geom_bond_atom_site_label_1
_geom_bond_atom_site_label_2
_geom_bond_distance
Al1 C1 2.0103(11)
Al1 C10 2.0151(11)
Al1 C20 2.0155(11)
Al1 C4 2.1175(12)
C10 Si12 1.8729(11)
C10 Si11 1.8781(11)
C10 H10 1.0000
Si11 C111 1.8699(14)
Si11 C113 1.8733(13)
Si11 C112 1.8758(13)
C111 H11A 0.9800
C111 H11B 0.9800
C111 H11C 0.9800
C112 H11D 0.9800
C112 H11E 0.9800
C112 H11F 0.9800
C113 H11G 0.9800
C113 H11H 0.9800
C113 H11I 0.9800
Si12 C121 1.8751(13)
Si12 C123 1.8754(14)
Si12 C122 1.8816(13)
C121 H12A 0.9800
C121 H12B 0.9800
C121 H12C 0.9800
C122 H12D 0.9800
C122 H12E 0.9800
C122 H12F 0.9800
C123 H12G 0.9800
C123 H12H 0.9800
C123 H12I 0.9800
C20 Si21 1.8776(11)
C20 Si22 1.8826(11)
C20 H20 1.0000
Si21 C212 1.8763(13)
Si21 C213 1.8773(13)
Si21 C211 1.8779(14)
C211 H21A 0.9800
C211 H21B 0.9800
C211 H21C 0.9800
C212 H21D 0.9800
C212 H21E 0.9800
C212 H21F 0.9800
C213 H21G 0.9800
C213 H21H 0.9800
C213 H21I 0.9800
Si22 C222 1.8722(14)
Si22 C221 1.8810(14)
Si22 C223 1.8832(13)
C221 H22A 0.9800
C221 H22B 0.9800
C221 H22C 0.9800
C222 H22D 0.9800
C222 H22E 0.9800
C222 H22F 0.9800
C223 H22G 0.9800
C223 H22H 0.9800
C223 H22I 0.9800
C1 C2 1.3440(16)
C1 P1 1.8161(11)
C2 C3 1.5271(15)
C2 H2 0.9500
C3 C32 1.5325(16)
C3 C33 1.5343(17)
C3 C31 1.5349(16)
C31 H31A 0.9800
C31 H31B 0.9800
C31 H31C 0.9800
C32 H32A 0.9800
C32 H32B 0.9800
C32 H32C 0.9800
C33 H33A 0.9800
C33 H33B 0.9800
C33 H33C 0.9800
P1 C30 1.8830(11)
P1 H1 1.353(14)
C30 Si31 1.8796(12)
C30 Si32 1.8980(12)
C30 H30 1.0000
Si31 C312 1.8672(13)
Si31 C311 1.8684(14)
Si31 C313 1.8754(14)
C311 H31D 0.9800
C311 H31E 0.9800
C311 H31F 0.9800
C312 H31G 0.9800
C312 H31H 0.9800
C312 H31I 0.9800
C313 H31J 0.9800
C313 H31K 0.9800
C313 H31L 0.9800
Si32 C323 1.8597(14)
Si32 C321 1.8670(15)
Si32 C322 1.8693(16)
C321 H32D 0.9800
C321 H32E 0.9800
C321 H32F 0.9800
C322 H32G 0.9800
C322 H32H 0.9800
C322 H32I 0.9800
C323 H32J 0.9800
C323 H32K 0.9800
C323 H32L 0.9800
C4 N1 1.1462(14)
N1 C5 1.4753(14)
C5 C51 1.5224(18)
C5 C53 1.5237(18)
C5 C52 1.5252(17)
C51 H51A 0.9800
C51 H51B 0.9800
C51 H51C 0.9800
C52 H52A 0.9800
C52 H52B 0.9800
C52 H52C 0.9800
C53 H53A 0.9800
C53 H53B 0.9800
C53 H53C 0.9800

loop_
_geom_torsion_atom_site_label_1
_geom_torsion_atom_site_label_2
_geom_torsion_atom_site_label_3
_geom_torsion_atom_site_label_4
_geom_torsion
Si12 C10 Si11 C111 -172.54(7)
Al1 C10 Si11 C111 -36.27(9)
Si12 C10 Si11 C113 69.64(8)
Al1 C10 Si11 C113 -154.09(6)
Si12 C10 Si11 C112 -51.63(8)
Al1 C10 Si11 C112 84.64(8)
Si11 C10 Si12 C121 87.96(7)
Al1 C10 Si12 C121 -50.44(8)
Si11 C10 Si12 C123 -150.21(6)
Al1 C10 Si12 C123 71.38(7)
Si11 C10 Si12 C122 -31.61(9)
Al1 C10 Si12 C122 -170.01(6)
Si22 C20 Si21 C212 151.50(6)
Al1 C20 Si21 C212 -66.87(8)
Si22 C20 Si21 C213 34.87(8)
Al1 C20 Si21 C213 176.50(7)
Si22 C20 Si21 C211 -87.30(8)
Al1 C20 Si21 C211 54.33(9)
Si21 C20 Si22 C222 48.21(8)
Al1 C20 Si22 C222 -97.45(7)
Si21 C20 Si22 C221 170.07(7)
Al1 C20 Si22 C221 24.41(9)
Si21 C20 Si22 C223 -73.73(8)
Al1 C20 Si22 C223 140.62(6)
P1 C1 C2 C3 10.8(2)
Al1 C1 C2 C3 170.39(10)
C1 C2 C3 C32 76.52(16)
C1 C2 C3 C33 -165.33(13)
C1 C2 C3 C31 -46.57(17)
C2 C1 P1 C30 -58.02(12)
Al1 C1 P1 C30 142.35(6)
C1 P1 C30 Si31 -72.54(8)
C1 P1 C30 Si32 156.76(5)
P1 C30 Si31 C312 165.53(7)
Si32 C30 Si31 C312 -71.16(9)
P1 C30 Si31 C311 47.71(9)
Si32 C30 Si31 C311 171.02(7)
P1 C30 Si31 C313 -73.56(8)
Si32 C30 Si31 C313 49.75(9)
Si31 C30 Si32 C323 167.12(8)
P1 C30 Si32 C323 -64.53(8)
Si31 C30 Si32 C321 48.67(9)
P1 C30 Si32 C321 177.02(7)
Si31 C30 Si32 C322 -73.97(9)
P1 C30 Si32 C322 54.38(8)
